data_1572393
loop_
_publ_author_name
'Li, Chengchuang'
'Zhu, Teng'
'Tang, Jie'
'Lei, Caijin'
'Yu, Guoyang'
'Yang, Yanqiang'
'Yang, Hongwei'
'Xiao, Chuan'
'Cheng, Guangbin'

_publ_section_title
;
 An advanced furoxan-bridged heat-resistant explosive.
;
_journal_issue 22
_journal_name_full 'Materials horizons'
_journal_page_first 5701
_journal_page_last 5708
_journal_paper_doi 10.1039/d4mh00999a
_journal_volume 11
_journal_year 2024
_chemical_formula_moiety '4(C2 H6 O S), 2(C6 H2 N8 O5)'
_chemical_formula_sum 'C20 H28 N16 O14 S4'
_chemical_formula_weight 844.82
_space_group_crystal_system monoclinic
_space_group_IT_number 13
_space_group_name_Hall '-P 2yc'
_space_group_name_H-M_alt 'P 1 2/c 1'
_atom_sites_solution_hydrogens geom
_atom_sites_solution_primary iterative
_audit_creation_date 2024-08-09
_audit_creation_method
;
Olex2 1.5
(compiled 2024.02.16 svn.r378c4104 for OlexSys, GUI svn.r6928)
;
_audit_update_record
;
2024-08-12 deposited with the CCDC.	2024-08-22 downloaded from the CCDC.
;
_cell_angle_alpha 90
_cell_angle_beta 110.3560(10)
_cell_angle_gamma 90
_cell_formula_units_Z 4
_cell_length_a 23.6344(6)
_cell_length_b 8.8105(2)
_cell_length_c 18.3794(5)
_cell_measurement_reflns_used 9963
_cell_measurement_temperature 193.00
_cell_measurement_theta_max 68.133
_cell_measurement_theta_min 4.817
_cell_volume 3588.15(16)
_computing_cell_refinement 'SAINT V8.40B (?, 2016)'
_computing_data_collection 'Bruker APEX4'
_computing_data_reduction 'SAINT V8.40B (?, 2016)'
_computing_molecular_graphics 'Olex2 1.5 (Dolomanov et al., 2009)'
_computing_publication_material 'Olex2 1.5 (Dolomanov et al., 2009)'
_computing_structure_refinement 'SHELXL 2018/3 (Sheldrick, 2015)'
_computing_structure_solution 'olex2.solve 1.5 (Bourhis et al., 2015)'
_diffrn_ambient_temperature 193.15
_diffrn_measured_fraction_theta_full 0.999
_diffrn_measured_fraction_theta_max 0.996
_diffrn_measurement_device_type 'Bruker D8 VENTURE'
_diffrn_measurement_method '\f and \w scans'
_diffrn_radiation_type CuK\a
_diffrn_radiation_wavelength 1.54178
_diffrn_reflns_av_R_equivalents 0.0423
_diffrn_reflns_av_unetI/netI 0.0301
_diffrn_reflns_Laue_measured_fraction_full 0.999
_diffrn_reflns_Laue_measured_fraction_max 0.996
_diffrn_reflns_limit_h_max 28
_diffrn_reflns_limit_h_min -28
_diffrn_reflns_limit_k_max 10
_diffrn_reflns_limit_k_min -10
_diffrn_reflns_limit_l_max 22
_diffrn_reflns_limit_l_min -22
_diffrn_reflns_number 33356
_diffrn_reflns_point_group_measured_fraction_full 0.999
_diffrn_reflns_point_group_measured_fraction_max 0.996
_diffrn_reflns_theta_full 67.679
_diffrn_reflns_theta_max 68.263
_diffrn_reflns_theta_min 4.817
_diffrn_source_current 1.1
_diffrn_source_power 0.05500000000000001
_diffrn_source_voltage 50.0
_diffrn_standards_number 0
_exptl_absorpt_coefficient_mu 3.202
_exptl_absorpt_correction_T_max 0.7531
_exptl_absorpt_correction_T_min 0.5784
_exptl_absorpt_correction_type multi-scan
_exptl_absorpt_process_details
;
SADABS-2016/2 (Bruker,2016/2) was used for absorption correction.
wR2(int) was 0.1283 before and 0.0537 after correction.
The Ratio of minimum to maximum transmission is 0.7680.
The \l/2 correction factor is Not present.
;
_exptl_crystal_colour colourless
_exptl_crystal_colour_primary colourless
_exptl_crystal_density_diffrn 1.564
_exptl_crystal_description block
_exptl_crystal_F_000 1744
_exptl_crystal_size_max 0.14
_exptl_crystal_size_mid 0.13
_exptl_crystal_size_min 0.1
_refine_diff_density_max 0.519
_refine_diff_density_min -0.406
_refine_diff_density_rms 0.047
_refine_ls_extinction_method none
_refine_ls_goodness_of_fit_ref 1.032
_refine_ls_hydrogen_treatment constr
_refine_ls_matrix_type full
_refine_ls_number_parameters 627
_refine_ls_number_reflns 6567
_refine_ls_number_restraints 220
_refine_ls_restrained_S_all 1.051
_refine_ls_R_factor_all 0.0481
_refine_ls_R_factor_gt 0.0423
_refine_ls_shift/su_max 0.003
_refine_ls_shift/su_mean 0.000
_refine_ls_structure_factor_coef Fsqd
_refine_ls_weighting_details 'w=1/[\s^2^(Fo^2^)+(0.0519P)^2^+2.3927P] where P=(Fo^2^+2Fc^2^)/3'
_refine_ls_weighting_scheme calc
_refine_ls_wR_factor_gt 0.1088
_refine_ls_wR_factor_ref 0.1128
_reflns_Friedel_coverage 0.000
_reflns_number_gt 5726
_reflns_number_total 6567
_reflns_threshold_expression 'I > 2\s(I)'
_cod_data_source_file d4mh00999a2.cif
_cod_data_source_block cu_20230423_ys_nlg_a3_2dmso_0m
_cod_depositor_comments 'Adding full bibliography for 1572391--1572394.cif.'
_cod_database_code 1572393
_shelx_shelxl_version_number 2018/3
_shelx_space_group_comment
;
The symmetry employed for this shelxl refinement is uniquely defined
by the following loop, which should always be used as a source of
symmetry information in preference to the above space-group names.
They are only intended as comments.
;
_shelx_estimated_absorpt_t_max 0.740
_shelx_estimated_absorpt_t_min 0.663
_olex2_refinement_description
;
1. Fixed Uiso
 At 1.2 times of:
  All N(H,H) groups
 At 1.5 times of:
  All C(H,H,H) groups
2. Restrained distances
 S4-C20 \\sim S4A-C20 \\sim S4-C19 \\sim S4A-C19A
 with sigma of 0.02
 O15-C18 \\sim O15A-C18A
 with sigma of 0.04
 S4-C20 \\sim S4-C20A
 with sigma of 0.02
 O15-C17 \\sim O15A-C17A
 with sigma of 0.04
 S4A-C20 \\sim S4A-C20A
 with sigma of 0.02
 S4A-C20A \\sim S4-C20 \\sim S4-C19 \\sim S4A-C19A
 with sigma of 0.02
 S4-O16 \\sim S4A-O16A
 with sigma of 0.02
 S3-C18 \\sim S3A-C18A
 with sigma of 0.02
 S3-C17 \\sim S3A-C17A
 with sigma of 0.02
 C18-C17 \\sim C18A-C17A
 with sigma of 0.04
 S3-O15 \\sim S3A-O15A
 with sigma of 0.02
 O8-N9 \\sim O8A-N9
 with sigma of 0.02
 N9-O7 \\sim N9-O7A
 with sigma of 0.02
 O1-N1 \\sim O1A-N1A
 with sigma of 0.02
 N1-C6 \\sim N1A-C6
 with sigma of 0.02
 N1-O2 \\sim N1A-O2A
 with sigma of 0.02
 O1-C6 \\sim O1A-C6
 with sigma of 0.04
 O1-O2 \\sim O1A-O2A
 with sigma of 0.04
 C6-O2 \\sim C6-O2A
 with sigma of 0.04
3. Rigid bond restraints
 O5, N7
 with sigma for 1-2 distances of 0.001 and sigma for 1-3 distances of 0.002
4. Uiso/Uaniso restraints and constraints
S4 \\sim O16 \\sim C19 \\sim C20: within 2A with sigma of 0.01 and sigma for
terminal atoms of 0.02 within 2A
S4A \\sim O16A \\sim C19A \\sim C20A: within 2A with sigma of 0.01 and sigma
for terminal atoms of 0.02 within 2A
S3 \\sim O15 \\sim C17 \\sim C18 \\sim S3A \\sim C17A \\sim C18A: within 2A
with sigma of 0.01 and sigma for terminal atoms of 0.02 within 2A
O7 \\sim O8 \\sim O7A \\sim O8A: within 2A with sigma of 0.01 and sigma for
terminal atoms of 0.02 within 2A
O1 \\sim O2 \\sim N1 \\sim O1A \\sim O2A \\sim N1A: within 2A with sigma of
0.01 and sigma for terminal atoms of 0.02 within 2A
Uanis(O15A) \\sim Ueq: with sigma of 0.001 and sigma for terminal atoms of 0.002
5. Others
 Sof(O1A)=Sof(O2A)=Sof(N1A)=Sof(O7A)=Sof(O8A)=Sof(S3A)=Sof(O15A)=Sof(C17A)=
 Sof(H17D)=Sof(H17E)=Sof(H17F)=Sof(C18A)=Sof(H18D)=Sof(H18E)=Sof(H18F)=Sof(S4A)=
 Sof(O16A)=Sof(C19A)=Sof(H19D)=Sof(H19E)=Sof(H19F)=Sof(C20A)=Sof(H20D)=
 Sof(H20E)=Sof(H20F)=1-FVAR(1)
 Sof(O1)=Sof(O2)=Sof(N1)=Sof(O7)=Sof(O8)=Sof(S3)=Sof(O15)=Sof(C17)=Sof(H17C)=
 Sof(H17A)=Sof(H17B)=Sof(C18)=Sof(H18A)=Sof(H18B)=Sof(H18C)=Sof(S4)=Sof(O16)=
 Sof(C19)=Sof(H19A)=Sof(H19B)=Sof(H19C)=Sof(C20)=Sof(H20A)=Sof(H20B)=Sof(H20C)=
 FVAR(1)
 Fixed Sof: O6(0.5) O11(0.5)
6.a X=CH2 refined with riding coordinates:
 N2(H2A,H2B), N10(H10A,H10B)
6.b Idealised Me refined as rotating group:
 C13(H13A,H13B,H13C), C14(H14A,H14B,H14C), C15(H15A,H15B,H15C), C16(H16A,H16B,
 H16C), C17(H17C,H17A,H17B), C18(H18A,H18B,H18C), C17A(H17D,H17E,H17F),
 C18A(H18D,H18E,H18F), C19(H19A,H19B,H19C), C20(H20A,H20B,H20C), C19A(H19D,H19E,
 H19F), C20A(H20D,H20E,H20F)
;
_olex2_submission_special_instructions 'No special instructions were received'

loop_
_space_group_symop_operation_xyz
'x, y, z'
'-x, y, -z+1/2'
'-x, -y, -z'
'x, -y, z-1/2'

loop_
_atom_site_label
_atom_site_type_symbol
_atom_site_fract_x
_atom_site_fract_y
_atom_site_fract_z
_atom_site_U_iso_or_equiv
_atom_site_adp_type
_atom_site_occupancy
_atom_site_site_symmetry_order
_atom_site_calc_flag
_atom_site_refinement_flags_posn
_atom_site_refinement_flags_adp
_atom_site_refinement_flags_occupancy
_atom_site_disorder_assembly
_atom_site_disorder_group
S1 S 0.67372(3) 0.36848(8) 0.28094(4) 0.05659(19) Uani 1 1 d . . . . .
O13 O 0.60709(8) 0.3458(2) 0.26273(12) 0.0714(6) Uani 1 1 d . . . . .
C13 C 0.68924(13) 0.5568(4) 0.31469(18) 0.0667(8) Uani 1 1 d . . . . .
H13A H 0.661689 0.626185 0.277206 0.100 Uiso 1 1 calc R U . . .
H13B H 0.730996 0.582292 0.320731 0.100 Uiso 1 1 calc R U . . .
H13C H 0.683664 0.566498 0.364888 0.100 Uiso 1 1 calc R U . . .
C14 C 0.68333(13) 0.3922(4) 0.19042(18) 0.0674(8) Uani 1 1 d . . . . .
H14A H 0.673550 0.297072 0.161089 0.101 Uiso 1 1 calc R U . . .
H14B H 0.725304 0.419997 0.198940 0.101 Uiso 1 1 calc R U . . .
H14C H 0.656456 0.472836 0.161047 0.101 Uiso 1 1 calc R U . . .
S2 S 0.89928(2) 0.14069(7) 0.46519(3) 0.04290(15) Uani 1 1 d . . . . .
O14 O 0.90883(8) 0.3027(2) 0.49117(12) 0.0614(5) Uani 1 1 d . . . . .
C15 C 0.92533(14) 0.0274(3) 0.54977(15) 0.0599(7) Uani 1 1 d . . . . .
H15A H 0.908132 0.064773 0.587806 0.090 Uiso 1 1 calc R U . . .
H15B H 0.969466 0.032652 0.571921 0.090 Uiso 1 1 calc R U . . .
H15C H 0.912845 -0.078103 0.536451 0.090 Uiso 1 1 calc R U . . .
C16 C 0.82041(12) 0.1083(3) 0.4401(2) 0.0633(8) Uani 1 1 d . . . . .
H16A H 0.798179 0.172426 0.395785 0.095 Uiso 1 1 calc R U . . .
H16B H 0.808188 0.133372 0.484438 0.095 Uiso 1 1 calc R U . . .
H16C H 0.811455 0.001353 0.426225 0.095 Uiso 1 1 calc R U . . .
O3 O 0.66704(10) -0.0856(2) 0.34189(18) 0.0913(8) Uani 1 1 d . . . . .
O4 O 0.70419(9) -0.0085(2) 0.46237(17) 0.0824(7) Uani 1 1 d . . . . .
O5 O 0.500000 -0.2989(2) 0.250000 0.0582(6) Uani 1 2 d S TU P B .
N2 N 0.48390(7) 0.46243(19) 0.36611(10) 0.0354(4) Uani 1 1 d . . . . .
H2A H 0.458787 0.401334 0.332116 0.042 Uiso 1 1 calc R U . . .
H2B H 0.471581 0.552288 0.375298 0.042 Uiso 1 1 calc R U . . .
N3 N 0.64500(8) 0.4450(2) 0.48605(11) 0.0429(4) Uani 1 1 d . . . . .
N4 N 0.66045(8) 0.3105(2) 0.46828(11) 0.0434(4) Uani 1 1 d . . . . .
N5 N 0.55705(7) 0.27922(18) 0.38715(10) 0.0336(4) Uani 1 1 d . . . . .
N6 N 0.51927(8) 0.18219(18) 0.33589(11) 0.0367(4) Uani 1 1 d . . . . .
N7 N 0.54006(10) -0.2049(2) 0.30599(15) 0.0519(5) Uani 1 1 d . U . . .
N8 N 0.66507(10) -0.0106(2) 0.39755(19) 0.0634(7) Uani 1 1 d . . . . .
C1 C 0.52509(10) -0.0631(2) 0.28481(15) 0.0434(5) Uani 1 1 d . . . . .
C2 C 0.55416(10) 0.0642(2) 0.33407(14) 0.0401(5) Uani 1 1 d . . . . .
C3 C 0.61357(10) 0.0849(2) 0.38551(15) 0.0425(5) Uani 1 1 d . . . . .
C4 C 0.61517(9) 0.2268(2) 0.41906(13) 0.0374(5) Uani 1 1 d . . . . .
C5 C 0.53914(9) 0.4200(2) 0.40270(12) 0.0323(4) Uani 1 1 d . . . . .
C6 C 0.58858(10) 0.4956(2) 0.45755(13) 0.0381(5) Uani 1 1 d D . . . .
O1 O 0.5288(6) 0.676(2) 0.4847(10) 0.047(3) Uani 0.559(3) 1 d D U P A 1
O2 O 0.6228(5) 0.7369(11) 0.5032(5) 0.0493(16) Uani 0.559(3) 1 d D U P A 1
N1 N 0.5799(5) 0.6502(13) 0.4795(11) 0.039(2) Uani 0.559(3) 1 d D U P A 1
O1A O 0.5285(7) 0.693(2) 0.4697(12) 0.041(3) Uani 0.441(3) 1 d D U P A 2
O2A O 0.6273(7) 0.7137(16) 0.5251(7) 0.063(3) Uani 0.441(3) 1 d D U P A 2
N1A N 0.5814(8) 0.6405(18) 0.4921(16) 0.047(4) Uani 0.441(3) 1 d D U P A 2
O6 O 0.57190(14) -0.2669(4) 0.34852(18) 0.0422(7) Uani 0.5 1 d . . P B -1
O9 O 0.78139(8) 0.0985(3) 0.21767(16) 0.0873(8) Uani 1 1 d . . . . .
O10 O 0.83942(9) -0.0275(2) 0.17051(12) 0.0697(6) Uani 1 1 d . . . . .
O12 O 1.000000 -0.2398(3) 0.250000 0.0659(7) Uani 1 2 d S T P C .
N9 N 0.90761(10) 0.6997(3) 0.40640(16) 0.0642(6) Uani 1 1 d D . . . .
N10 N 1.01054(8) 0.5004(2) 0.40216(11) 0.0412(4) Uani 1 1 d . . . . .
H10A H 1.037538 0.436469 0.397106 0.049 Uiso 1 1 calc R U . . .
H10B H 1.022265 0.584590 0.428962 0.049 Uiso 1 1 calc R U . . .
N11 N 0.84488(9) 0.5125(3) 0.33200(14) 0.0544(5) Uani 1 1 d . . . . .
N12 N 0.83067(8) 0.3824(3) 0.29495(13) 0.0524(5) Uani 1 1 d . . . . .
N13 N 0.93668(7) 0.33835(19) 0.32868(10) 0.0345(4) Uani 1 1 d . . . . .
N14 N 0.97707(7) 0.23565(19) 0.32066(10) 0.0341(4) Uani 1 1 d . . . . .
N15 N 0.83073(9) 0.0685(3) 0.21333(13) 0.0548(5) Uani 1 1 d . . . . .
N16 N 0.95777(10) -0.1454(2) 0.26671(13) 0.0521(5) Uani 1 1 d . . . . .
C7 C 0.97366(10) -0.0044(2) 0.25998(12) 0.0382(5) Uani 1 1 d . . . . .
C8 C 0.94268(9) 0.1253(2) 0.27827(12) 0.0349(4) Uani 1 1 d . . . . .
C9 C 0.88113(9) 0.1557(3) 0.26069(13) 0.0403(5) Uani 1 1 d . . . . .
C10 C 0.87751(9) 0.2947(3) 0.29389(13) 0.0401(5) Uani 1 1 d . . . . .
C11 C 0.95358(9) 0.4707(2) 0.37016(13) 0.0371(5) Uani 1 1 d . . . . .
C12 C 0.90154(10) 0.5539(3) 0.36791(15) 0.0470(6) Uani 1 1 d . . . . .
O7 O 0.8605(4) 0.7597(10) 0.4084(5) 0.0719(19) Uani 0.559(3) 1 d D U P A 1
O8 O 0.9580(5) 0.751(3) 0.4435(14) 0.054(3) Uani 0.559(3) 1 d D U P A 1
O7A O 0.8658(4) 0.7955(11) 0.3811(7) 0.074(3) Uani 0.441(3) 1 d D U P A 2
O8A O 0.9591(7) 0.722(3) 0.4526(17) 0.063(5) Uani 0.441(3) 1 d D U P A 2
O11 O 0.91980(19) -0.2080(4) 0.2783(2) 0.0624(10) Uani 0.5 1 d . . P C -1
S3 S 0.6042(2) 0.1805(6) 0.6025(4) 0.0668(13) Uani 0.559(3) 1 d D U P A 1
O15 O 0.5837(2) 0.2684(5) 0.6608(2) 0.0427(10) Uani 0.559(3) 1 d D U P A 1
C17 C 0.5894(5) -0.0059(9) 0.6211(6) 0.107(3) Uani 0.559(3) 1 d D U P A 1
H17C H 0.547481 -0.014416 0.618662 0.161 Uiso 0.559(3) 1 calc R U P A 1
H17A H 0.616564 -0.035410 0.672878 0.161 Uiso 0.559(3) 1 calc R U P A 1
H17B H 0.595925 -0.072951 0.582168 0.161 Uiso 0.559(3) 1 calc R U P A 1
C18 C 0.6859(3) 0.1721(9) 0.6468(6) 0.076(2) Uani 0.559(3) 1 d D U P A 1
H18A H 0.702664 0.274491 0.649313 0.115 Uiso 0.559(3) 1 calc R U P A 1
H18B H 0.702139 0.106732 0.615701 0.115 Uiso 0.559(3) 1 calc R U P A 1
H18C H 0.696862 0.130642 0.699420 0.115 Uiso 0.559(3) 1 calc R U P A 1
S3A S 0.6023(2) 0.1809(5) 0.5941(4) 0.0434(10) Uani 0.441(3) 1 d D U P A 2
O15A O 0.5906(3) 0.2951(8) 0.6413(4) 0.0588(19) Uani 0.441(3) 1 d D U P A 2
C17A C 0.5582(4) 0.0153(10) 0.5874(8) 0.080(3) Uani 0.441(3) 1 d D U P A 2
H17D H 0.566619 -0.057345 0.552062 0.120 Uiso 0.441(3) 1 calc R U P A 2
H17E H 0.515259 0.042243 0.567410 0.120 Uiso 0.441(3) 1 calc R U P A 2
H17F H 0.568215 -0.030677 0.638884 0.120 Uiso 0.441(3) 1 calc R U P A 2
C18A C 0.6735(4) 0.1018(10) 0.6347(8) 0.078(3) Uani 0.441(3) 1 d D U P A 2
H18D H 0.677657 0.056152 0.684888 0.117 Uiso 0.441(3) 1 calc R U P A 2
H18E H 0.704135 0.181082 0.642179 0.117 Uiso 0.441(3) 1 calc R U P A 2
H18F H 0.679110 0.023516 0.599901 0.117 Uiso 0.441(3) 1 calc R U P A 2
S4 S 0.83201(5) 0.55885(13) 0.54809(9) 0.0559(5) Uani 0.559(3) 1 d D U P A 1
O16 O 0.8870(5) 0.641(2) 0.5999(7) 0.088(4) Uani 0.559(3) 1 d D U P A 1
C19 C 0.7736(2) 0.6854(6) 0.5471(5) 0.0752(18) Uani 0.559(3) 1 d D U P A 1
H19A H 0.734376 0.638113 0.519846 0.113 Uiso 0.559(3) 1 calc R U P A 1
H19B H 0.777170 0.779183 0.520370 0.113 Uiso 0.559(3) 1 calc R U P A 1
H19C H 0.776879 0.708917 0.600532 0.113 Uiso 0.559(3) 1 calc R U P A 1
C20 C 0.8197(9) 0.4123(16) 0.6077(12) 0.088(5) Uani 0.559(3) 1 d D U P A 1
H20A H 0.817134 0.456841 0.655334 0.132 Uiso 0.559(3) 1 calc R U P A 1
H20B H 0.853211 0.339939 0.620979 0.132 Uiso 0.559(3) 1 calc R U P A 1
H20C H 0.781847 0.359610 0.579556 0.132 Uiso 0.559(3) 1 calc R U P A 1
S4A S 0.82370(6) 0.60100(19) 0.60371(10) 0.0575(6) Uani 0.441(3) 1 d D U P A 2
O16A O 0.8898(6) 0.629(3) 0.6261(8) 0.069(3) Uani 0.441(3) 1 d D U P A 2
C19A C 0.7898(4) 0.6148(14) 0.5018(5) 0.107(3) Uani 0.441(3) 1 d D U P A 2
H19D H 0.793042 0.719376 0.485571 0.160 Uiso 0.441(3) 1 calc R U P A 2
H19E H 0.747125 0.586363 0.486277 0.160 Uiso 0.441(3) 1 calc R U P A 2
H19F H 0.810362 0.546295 0.477144 0.160 Uiso 0.441(3) 1 calc R U P A 2
C20A C 0.8123(9) 0.4018(16) 0.5971(15) 0.071(5) Uani 0.441(3) 1 d D U P A 2
H20D H 0.769711 0.380060 0.568217 0.107 Uiso 0.441(3) 1 calc R U P A 2
H20E H 0.823628 0.358650 0.649350 0.107 Uiso 0.441(3) 1 calc R U P A 2
H20F H 0.837323 0.356588 0.569989 0.107 Uiso 0.441(3) 1 calc R U P A 2

loop_
_atom_site_aniso_label
_atom_site_aniso_U_11
_atom_site_aniso_U_22
_atom_site_aniso_U_33
_atom_site_aniso_U_23
_atom_site_aniso_U_13
_atom_site_aniso_U_12
S1 0.0326(3) 0.0608(4) 0.0683(4) 0.0174(3) 0.0074(3) 0.0014(3)
O13 0.0348(9) 0.0852(15) 0.0842(14) 0.0376(12) 0.0081(9) -0.0106(9)
C13 0.0511(15) 0.077(2) 0.0754(19) -0.0061(16) 0.0269(14) -0.0087(14)
C14 0.0454(15) 0.084(2) 0.0703(18) -0.0019(16) 0.0165(13) 0.0073(14)
S2 0.0395(3) 0.0420(3) 0.0455(3) -0.0034(2) 0.0127(2) -0.0061(2)
O14 0.0515(10) 0.0409(10) 0.0813(13) -0.0079(9) 0.0098(9) -0.0128(8)
C15 0.0738(18) 0.0559(16) 0.0482(14) 0.0021(12) 0.0189(13) -0.0045(14)
C16 0.0427(13) 0.0483(15) 0.097(2) -0.0135(15) 0.0213(14) -0.0109(11)
O3 0.0694(14) 0.0515(12) 0.176(3) -0.0292(15) 0.0715(16) 0.0043(10)
O4 0.0404(10) 0.0643(13) 0.140(2) 0.0289(14) 0.0281(13) 0.0182(9)
O5 0.0796(16) 0.0173(10) 0.1004(18) 0.000 0.0598(13) 0.000
N2 0.0327(9) 0.0249(8) 0.0481(10) -0.0046(7) 0.0135(8) 0.0006(7)
N3 0.0378(10) 0.0416(11) 0.0470(10) 0.0008(8) 0.0118(8) -0.0033(8)
N4 0.0346(9) 0.0410(10) 0.0533(11) 0.0065(9) 0.0139(8) 0.0019(8)
N5 0.0312(8) 0.0249(8) 0.0457(10) 0.0007(7) 0.0146(7) 0.0014(7)
N6 0.0359(9) 0.0229(8) 0.0536(10) -0.0034(7) 0.0187(8) -0.0017(7)
N7 0.0613(13) 0.0241(10) 0.0884(15) 0.0058(9) 0.0489(12) 0.0053(9)
N8 0.0392(12) 0.0338(11) 0.128(2) 0.0110(13) 0.0423(15) 0.0063(9)
C1 0.0442(11) 0.0216(10) 0.0766(16) -0.0031(10) 0.0363(11) -0.0006(8)
C2 0.0396(11) 0.0243(10) 0.0639(14) 0.0021(9) 0.0273(11) 0.0020(8)
C3 0.0381(11) 0.0279(10) 0.0689(15) 0.0083(10) 0.0278(11) 0.0070(9)
C4 0.0316(10) 0.0325(11) 0.0500(12) 0.0085(9) 0.0167(9) 0.0043(8)
C5 0.0355(10) 0.0249(9) 0.0401(11) 0.0013(8) 0.0176(9) -0.0014(8)
C6 0.0382(11) 0.0333(11) 0.0429(11) -0.0016(9) 0.0143(9) -0.0020(9)
O1 0.056(3) 0.042(4) 0.047(6) -0.006(3) 0.021(3) 0.003(2)
O2 0.046(3) 0.040(3) 0.051(4) -0.010(3) 0.003(3) -0.010(2)
N1 0.042(3) 0.037(3) 0.035(5) -0.007(3) 0.011(3) -0.003(2)
O1A 0.044(4) 0.036(4) 0.045(7) -0.010(4) 0.017(3) 0.001(3)
O2A 0.061(4) 0.045(5) 0.055(6) -0.012(4) -0.013(4) -0.002(3)
N1A 0.055(4) 0.039(4) 0.041(7) -0.006(4) 0.007(3) -0.001(3)
O6 0.0451(17) 0.0309(16) 0.0476(17) 0.0131(14) 0.0125(15) 0.0072(14)
O9 0.0337(10) 0.0868(16) 0.130(2) -0.0434(15) 0.0144(11) -0.0205(10)
O10 0.0580(11) 0.0680(13) 0.0708(12) -0.0308(11) 0.0070(10) -0.0185(10)
O12 0.0862(19) 0.0266(12) 0.0770(18) 0.000 0.0183(15) 0.000
N9 0.0485(13) 0.0548(14) 0.0883(17) -0.0251(13) 0.0225(13) 0.0048(11)
N10 0.0317(9) 0.0330(9) 0.0544(11) -0.0087(8) 0.0093(8) -0.0033(7)
N11 0.0350(10) 0.0534(13) 0.0721(14) -0.0119(11) 0.0152(10) 0.0032(9)
N12 0.0301(9) 0.0551(13) 0.0667(13) -0.0096(11) 0.0101(9) -0.0009(9)
N13 0.0260(8) 0.0321(9) 0.0416(9) -0.0024(7) 0.0069(7) -0.0016(7)
N14 0.0311(8) 0.0302(9) 0.0386(9) -0.0010(7) 0.0090(7) -0.0004(7)
N15 0.0397(11) 0.0528(13) 0.0606(13) -0.0129(11) 0.0033(10) -0.0134(9)
N16 0.0623(13) 0.0322(10) 0.0561(12) -0.0003(9) 0.0135(11) -0.0071(10)
C7 0.0416(11) 0.0307(11) 0.0360(11) -0.0021(9) 0.0055(9) -0.0043(9)
C8 0.0356(10) 0.0326(11) 0.0326(10) 0.0002(8) 0.0069(8) -0.0047(8)
C9 0.0321(11) 0.0403(12) 0.0417(11) -0.0042(9) 0.0045(9) -0.0102(9)
C10 0.0266(10) 0.0443(12) 0.0446(12) -0.0020(10) 0.0063(9) -0.0049(9)
C11 0.0341(10) 0.0328(11) 0.0426(11) -0.0025(9) 0.0111(9) -0.0028(8)
C12 0.0366(11) 0.0422(13) 0.0613(15) -0.0103(11) 0.0157(11) 0.0011(10)
O7 0.056(3) 0.063(4) 0.107(5) -0.021(3) 0.041(3) 0.007(3)
O8 0.043(3) 0.036(7) 0.080(6) -0.017(4) 0.016(3) -0.003(2)
O7A 0.052(3) 0.050(4) 0.122(8) -0.022(4) 0.032(4) 0.013(3)
O8A 0.067(6) 0.043(10) 0.075(7) -0.022(7) 0.021(4) -0.002(4)
O11 0.079(3) 0.047(2) 0.065(2) 0.0071(17) 0.030(2) -0.0226(19)
S3 0.082(2) 0.055(2) 0.0755(17) -0.0081(15) 0.0425(14) -0.0011(16)
O15 0.056(2) 0.0346(19) 0.044(2) 0.0047(15) 0.0255(17) 0.0172(15)
C17 0.169(8) 0.050(4) 0.144(7) -0.014(4) 0.107(6) -0.015(5)
C18 0.068(4) 0.081(5) 0.083(4) 0.021(5) 0.030(3) 0.046(4)
S3A 0.0438(15) 0.0249(16) 0.076(2) 0.0175(14) 0.0382(13) 0.0085(12)
O15A 0.056(2) 0.050(2) 0.065(3) -0.0087(18) 0.0137(17) 0.0067(16)
C17A 0.083(5) 0.032(3) 0.146(8) -0.008(4) 0.066(5) -0.001(4)
C18A 0.072(5) 0.049(5) 0.103(6) 0.015(5) 0.018(4) 0.034(4)
S4 0.0352(6) 0.0477(7) 0.0868(11) -0.0085(6) 0.0236(6) -0.0034(5)
O16 0.028(3) 0.067(4) 0.157(10) -0.015(7) 0.014(5) -0.006(2)
C19 0.035(2) 0.051(3) 0.128(5) -0.007(3) 0.013(3) 0.007(2)
C20 0.105(11) 0.070(7) 0.086(7) 0.002(6) 0.030(8) -0.010(6)
S4A 0.0317(7) 0.0698(10) 0.0667(11) -0.0236(8) 0.0116(6) 0.0011(6)
O16A 0.026(3) 0.085(8) 0.087(5) -0.038(6) 0.009(3) -0.008(3)
C19A 0.072(6) 0.136(9) 0.091(6) 0.028(6) 0.003(5) -0.033(6)
C20A 0.045(5) 0.052(7) 0.105(11) -0.007(6) 0.011(5) -0.010(5)

loop_
_atom_type_symbol
_atom_type_description
_atom_type_scat_dispersion_real
_atom_type_scat_dispersion_imag
_atom_type_scat_source
C C 0.0181 0.0091 'International Tables Vol C Tables 4.2.6.8 and 6.1.1.4'
H H 0.0000 0.0000 'International Tables Vol C Tables 4.2.6.8 and 6.1.1.4'
N N 0.0311 0.0180 'International Tables Vol C Tables 4.2.6.8 and 6.1.1.4'
O O 0.0492 0.0322 'International Tables Vol C Tables 4.2.6.8 and 6.1.1.4'
S S 0.3331 0.5567 'International Tables Vol C Tables 4.2.6.8 and 6.1.1.4'

loop_
_geom_angle_atom_site_label_1
_geom_angle_atom_site_label_2
_geom_angle_atom_site_label_3
_geom_angle
_geom_angle_site_symmetry_1
_geom_angle_site_symmetry_3
_geom_angle_publ_flag
O13 S1 C13 106.04(14) . . ?
O13 S1 C14 105.86(13) . . ?
C13 S1 C14 98.07(15) . . ?
S1 C13 H13A 109.5 . . ?
S1 C13 H13B 109.5 . . ?
S1 C13 H13C 109.5 . . ?
H13A C13 H13B 109.5 . . ?
H13A C13 H13C 109.5 . . ?
H13B C13 H13C 109.5 . . ?
S1 C14 H14A 109.5 . . ?
S1 C14 H14B 109.5 . . ?
S1 C14 H14C 109.5 . . ?
H14A C14 H14B 109.5 . . ?
H14A C14 H14C 109.5 . . ?
H14B C14 H14C 109.5 . . ?
O14 S2 C15 106.87(13) . . ?
O14 S2 C16 105.27(12) . . ?
C15 S2 C16 98.65(15) . . ?
S2 C15 H15A 109.5 . . ?
S2 C15 H15B 109.5 . . ?
S2 C15 H15C 109.5 . . ?
H15A C15 H15B 109.5 . . ?
H15A C15 H15C 109.5 . . ?
H15B C15 H15C 109.5 . . ?
S2 C16 H16A 109.5 . . ?
S2 C16 H16B 109.5 . . ?
S2 C16 H16C 109.5 . . ?
H16A C16 H16B 109.5 . . ?
H16A C16 H16C 109.5 . . ?
H16B C16 H16C 109.5 . . ?
N7 O5 N7 107.6(2) . 2_655 ?
H2A N2 H2B 120.0 . . ?
C5 N2 H2A 120.0 . . ?
C5 N2 H2B 120.0 . . ?
N4 N3 C6 122.12(19) . . ?
N3 N4 C4 115.72(18) . . ?
N6 N5 C4 113.89(16) . . ?
N6 N5 C5 122.64(16) . . ?
C5 N5 C4 123.41(18) . . ?
C2 N6 N5 104.22(17) . . ?
C1 N7 O5 107.4(2) . . ?
O6 N7 O5 111.8(2) . . ?
O6 N7 C1 140.7(3) . . ?
O3 N8 C3 117.5(3) . . ?
O4 N8 O3 125.4(2) . . ?
O4 N8 C3 117.0(3) . . ?
N7 C1 C1 108.80(16) . 2_655 ?
N7 C1 C2 121.7(2) . . ?
C1 C1 C2 129.11(13) 2_655 . ?
N6 C2 C1 116.99(19) . . ?
N6 C2 C3 111.32(19) . . ?
C3 C2 C1 131.58(19) . . ?
C2 C3 N8 128.6(2) . . ?
C4 C3 N8 124.7(2) . . ?
C4 C3 C2 106.38(18) . . ?
N4 C4 N5 122.88(19) . . ?
N4 C4 C3 132.9(2) . . ?
N5 C4 C3 104.16(18) . . ?
N2 C5 N5 118.68(18) . . ?
N2 C5 C6 131.71(19) . . ?
N5 C5 C6 109.59(18) . . ?
N3 C6 C5 126.1(2) . . ?
N3 C6 N1 115.1(5) . . ?
N3 C6 N1A 111.9(7) . . ?
C5 C6 N1 118.4(5) . . ?
C5 C6 N1A 121.9(7) . . ?
O1 N1 C6 114.7(11) . . ?
O2 N1 C6 120.2(9) . . ?
O2 N1 O1 124.0(12) . . ?
O1A N1A C6 115.4(15) . . ?
O2A N1A C6 117.3(13) . . ?
O2A N1A O1A 125.2(15) . . ?
N16 O12 N16 107.9(2) 2_755 . ?
O7 N9 C12 116.9(5) . . ?
O8 N9 C12 120.6(11) . . ?
O8 N9 O7 121.9(12) . . ?
O7A N9 C12 118.8(6) . . ?
O8A N9 C12 112.7(14) . . ?
O8A N9 O7A 127.2(15) . . ?
H10A N10 H10B 120.0 . . ?
C11 N10 H10A 120.0 . . ?
C11 N10 H10B 120.0 . . ?
N12 N11 C12 122.1(2) . . ?
N11 N12 C10 116.18(19) . . ?
N14 N13 C10 113.71(17) . . ?
N14 N13 C11 123.03(16) . . ?
C11 N13 C10 123.21(18) . . ?
C8 N14 N13 103.92(16) . . ?
O9 N15 C9 117.1(2) . . ?
O10 N15 O9 124.7(2) . . ?
O10 N15 C9 118.2(2) . . ?
C7 N16 O12 106.8(2) . . ?
O11 N16 O12 114.8(3) . . ?
O11 N16 C7 138.3(3) . . ?
N16 C7 C7 109.26(14) . 2_755 ?
N16 C7 C8 122.4(2) . . ?
C7 C7 C8 128.13(12) 2_755 . ?
N14 C8 C7 116.99(18) . . ?
N14 C8 C9 111.65(19) . . ?
C9 C8 C7 131.34(19) . . ?
C8 C9 N15 128.0(2) . . ?
C10 C9 N15 125.3(2) . . ?
C10 C9 C8 106.59(18) . . ?
N12 C10 N13 122.5(2) . . ?
N12 C10 C9 133.4(2) . . ?
N13 C10 C9 104.11(18) . . ?
N10 C11 N13 118.65(19) . . ?
N10 C11 C12 131.4(2) . . ?
N13 C11 C12 109.90(18) . . ?
N11 C12 N9 113.6(2) . . ?
N11 C12 C11 126.0(2) . . ?
C11 C12 N9 120.4(2) . . ?
O15 S3 C17 101.9(5) . . ?
O15 S3 C18 104.6(5) . . ?
C17 S3 C18 97.4(5) . . ?
S3 C17 H17C 109.5 . . ?
S3 C17 H17A 109.5 . . ?
S3 C17 H17B 109.5 . . ?
H17C C17 H17A 109.5 . . ?
H17C C17 H17B 109.5 . . ?
H17A C17 H17B 109.5 . . ?
S3 C18 H18A 109.5 . . ?
S3 C18 H18B 109.5 . . ?
S3 C18 H18C 109.5 . . ?
H18A C18 H18B 109.5 . . ?
H18A C18 H18C 109.5 . . ?
H18B C18 H18C 109.5 . . ?
O15A S3A C17A 113.2(5) . . ?
O15A S3A C18A 112.9(6) . . ?
C18A S3A C17A 99.2(5) . . ?
S3A C17A H17D 109.5 . . ?
S3A C17A H17E 109.5 . . ?
S3A C17A H17F 109.5 . . ?
H17D C17A H17E 109.5 . . ?
H17D C17A H17F 109.5 . . ?
H17E C17A H17F 109.5 . . ?
S3A C18A H18D 109.5 . . ?
S3A C18A H18E 109.5 . . ?
S3A C18A H18F 109.5 . . ?
H18D C18A H18E 109.5 . . ?
H18D C18A H18F 109.5 . . ?
H18E C18A H18F 109.5 . . ?
O16 S4 C19 101.8(7) . . ?
O16 S4 C20 104.4(9) . . ?
C19 S4 C20 99.7(8) . . ?
S4 C19 H19A 109.5 . . ?
S4 C19 H19B 109.5 . . ?
S4 C19 H19C 109.5 . . ?
H19A C19 H19B 109.5 . . ?
H19A C19 H19C 109.5 . . ?
H19B C19 H19C 109.5 . . ?
S4 C20 H20A 109.5 . . ?
S4 C20 H20B 109.5 . . ?
S4 C20 H20C 109.5 . . ?
H20A C20 H20B 109.5 . . ?
H20A C20 H20C 109.5 . . ?
H20B C20 H20C 109.5 . . ?
O16A S4A C19A 109.1(6) . . ?
O16A S4A C20A 107.4(12) . . ?
C19A S4A C20A 89.6(9) . . ?
S4A C19A H19D 109.5 . . ?
S4A C19A H19E 109.5 . . ?
S4A C19A H19F 109.5 . . ?
H19D C19A H19E 109.5 . . ?
H19D C19A H19F 109.5 . . ?
H19E C19A H19F 109.5 . . ?
S4A C20A H20D 109.5 . . ?
S4A C20A H20E 109.5 . . ?
S4A C20A H20F 109.5 . . ?
H20D C20A H20E 109.5 . . ?
H20D C20A H20F 109.5 . . ?
H20E C20A H20F 109.5 . . ?

loop_
_geom_bond_atom_site_label_1
_geom_bond_atom_site_label_2
_geom_bond_distance
_geom_bond_site_symmetry_2
_geom_bond_publ_flag
S1 O13 1.5051(17) . ?
S1 C13 1.765(3) . ?
S1 C14 1.768(3) . ?
C13 H13A 0.9800 . ?
C13 H13B 0.9800 . ?
C13 H13C 0.9800 . ?
C14 H14A 0.9800 . ?
C14 H14B 0.9800 . ?
C14 H14C 0.9800 . ?
S2 O14 1.4971(18) . ?
S2 C15 1.768(3) . ?
S2 C16 1.781(3) . ?
C15 H15A 0.9800 . ?
C15 H15B 0.9800 . ?
C15 H15C 0.9800 . ?
C16 H16A 0.9800 . ?
C16 H16B 0.9800 . ?
C16 H16C 0.9800 . ?
O3 N8 1.233(4) . ?
O4 N8 1.228(4) . ?
O5 N7 1.401(3) 2_655 ?
O5 N7 1.401(3) . ?
N2 H2A 0.8800 . ?
N2 H2B 0.8800 . ?
N2 C5 1.298(3) . ?
N3 N4 1.314(3) . ?
N3 C6 1.328(3) . ?
N4 C4 1.354(3) . ?
N5 N6 1.353(2) . ?
N5 C4 1.373(3) . ?
N5 C5 1.372(3) . ?
N6 C2 1.334(3) . ?
N7 C1 1.320(3) . ?
N7 O6 1.033(3) . ?
N8 C3 1.432(3) . ?
C1 C1 1.410(5) 2_655 ?
C1 C2 1.455(3) . ?
C2 C3 1.405(3) . ?
C3 C4 1.388(3) . ?
C5 C6 1.416(3) . ?
C6 N1 1.455(9) . ?
C6 N1A 1.463(11) . ?
O1 N1 1.264(12) . ?
O2 N1 1.223(9) . ?
O1A N1A 1.260(14) . ?
O2A N1A 1.225(11) . ?
O9 N15 1.225(3) . ?
O10 N15 1.220(3) . ?
O12 N16 1.412(3) . ?
O12 N16 1.412(3) 2_755 ?
N9 C12 1.449(3) . ?
N9 O7 1.245(7) . ?
N9 O8 1.235(10) . ?
N9 O7A 1.259(9) . ?
N9 O8A 1.234(12) . ?
N10 H10A 0.8800 . ?
N10 H10B 0.8800 . ?
N10 C11 1.295(3) . ?
N11 N12 1.315(3) . ?
N11 C12 1.322(3) . ?
N12 C10 1.356(3) . ?
N13 N14 1.360(2) . ?
N13 C10 1.375(3) . ?
N13 C11 1.374(3) . ?
N14 C8 1.331(3) . ?
N15 C9 1.430(3) . ?
N16 C7 1.316(3) . ?
N16 O11 1.135(4) . ?
C7 C7 1.415(4) 2_755 ?
C7 C8 1.458(3) . ?
C8 C9 1.402(3) . ?
C9 C10 1.384(3) . ?
C11 C12 1.420(3) . ?
S3 O15 1.531(6) . ?
S3 C17 1.737(8) . ?
S3 C18 1.816(8) . ?
C17 H17C 0.9800 . ?
C17 H17A 0.9800 . ?
C17 H17B 0.9800 . ?
C18 H18A 0.9800 . ?
C18 H18B 0.9800 . ?
C18 H18C 0.9800 . ?
S3A O15A 1.416(8) . ?
S3A C17A 1.772(8) . ?
S3A C18A 1.733(9) . ?
C17A H17D 0.9800 . ?
C17A H17E 0.9800 . ?
C17A H17F 0.9800 . ?
C18A H18D 0.9800 . ?
C18A H18E 0.9800 . ?
C18A H18F 0.9800 . ?
S4 O16 1.502(9) . ?
S4 C19 1.770(5) . ?
S4 C20 1.782(12) . ?
C19 H19A 0.9800 . ?
C19 H19B 0.9800 . ?
C19 H19C 0.9800 . ?
C20 H20A 0.9800 . ?
C20 H20B 0.9800 . ?
C20 H20C 0.9800 . ?
S4A O16A 1.491(12) . ?
S4A C19A 1.766(8) . ?
S4A C20A 1.773(14) . ?
C19A H19D 0.9800 . ?
C19A H19E 0.9800 . ?
C19A H19F 0.9800 . ?
C20A H20D 0.9800 . ?
C20A H20E 0.9800 . ?
C20A H20F 0.9800 . ?

loop_
_geom_torsion_atom_site_label_1
_geom_torsion_atom_site_label_2
_geom_torsion_atom_site_label_3
_geom_torsion_atom_site_label_4
_geom_torsion
_geom_torsion_site_symmetry_1
_geom_torsion_site_symmetry_2
_geom_torsion_site_symmetry_3
_geom_torsion_site_symmetry_4
_geom_torsion_publ_flag
O3 N8 C3 C2 30.1(4) . . . . ?
O3 N8 C3 C4 -143.4(2) . . . . ?
O4 N8 C3 C2 -151.2(2) . . . . ?
O4 N8 C3 C4 35.3(3) . . . . ?
O5 N7 C1 C1 0.4(3) . . . 2_655 ?
O5 N7 C1 C2 174.17(17) . . . . ?
N2 C5 C6 N3 -173.4(2) . . . . ?
N2 C5 C6 N1 -0.8(10) . . . . ?
N2 C5 C6 N1A 9.3(14) . . . . ?
N3 N4 C4 N5 2.2(3) . . . . ?
N3 N4 C4 C3 177.8(2) . . . . ?
N3 C6 N1 O1 -149.2(15) . . . . ?
N3 C6 N1 O2 19(2) . . . . ?
N3 C6 N1A O1A -178(2) . . . . ?
N3 C6 N1A O2A 18(3) . . . . ?
N4 N3 C6 C5 -3.7(3) . . . . ?
N4 N3 C6 N1 -176.6(9) . . . . ?
N4 N3 C6 N1A 173.8(12) . . . . ?
N5 N6 C2 C1 178.13(19) . . . . ?
N5 N6 C2 C3 1.5(2) . . . . ?
N5 C5 C6 N3 4.6(3) . . . . ?
N5 C5 C6 N1 177.3(9) . . . . ?
N5 C5 C6 N1A -172.7(13) . . . . ?
N6 N5 C4 N4 176.24(19) . . . . ?
N6 N5 C4 C3 -0.5(2) . . . . ?
N6 N5 C5 N2 -0.8(3) . . . . ?
N6 N5 C5 C6 -179.13(18) . . . . ?
N6 C2 C3 N8 -176.2(2) . . . . ?
N6 C2 C3 C4 -1.8(3) . . . . ?
N7 O5 N7 C1 -0.17(11) 2_655 . . . ?
N7 O5 N7 O6 -178.3(3) 2_655 . . . ?
N7 C1 C2 N6 -141.8(2) . . . . ?
N7 C1 C2 C3 34.0(4) . . . . ?
N8 C3 C4 N4 -0.2(4) . . . . ?
N8 C3 C4 N5 176.0(2) . . . . ?
C1 C1 C2 N6 30.5(4) 2_655 . . . ?
C1 C1 C2 C3 -153.6(3) 2_655 . . . ?
C1 C2 C3 N8 7.8(4) . . . . ?
C1 C2 C3 C4 -177.8(2) . . . . ?
C2 C3 C4 N4 -174.9(2) . . . . ?
C2 C3 C4 N5 1.3(2) . . . . ?
C4 N5 N6 C2 -0.6(2) . . . . ?
C4 N5 C5 N2 176.05(19) . . . . ?
C4 N5 C5 C6 -2.3(3) . . . . ?
C5 N5 N6 C2 176.51(19) . . . . ?
C5 N5 C4 N4 -0.9(3) . . . . ?
C5 N5 C4 C3 -177.56(19) . . . . ?
C5 C6 N1 O1 37(2) . . . . ?
C5 C6 N1 O2 -154.2(12) . . . . ?
C5 C6 N1A O1A 0(3) . . . . ?
C5 C6 N1A O2A -164.3(15) . . . . ?
C6 N3 N4 C4 0.0(3) . . . . ?
O6 N7 C1 C1 177.7(4) . . . 2_655 ?
O6 N7 C1 C2 -8.6(5) . . . . ?
O9 N15 C9 C8 166.1(3) . . . . ?
O9 N15 C9 C10 -18.8(4) . . . . ?
O10 N15 C9 C8 -15.5(4) . . . . ?
O10 N15 C9 C10 159.6(2) . . . . ?
O12 N16 C7 C7 -0.8(3) . . . 2_755 ?
O12 N16 C7 C8 -175.67(17) . . . . ?
N10 C11 C12 N9 -0.2(4) . . . . ?
N10 C11 C12 N11 179.0(3) . . . . ?
N11 N12 C10 N13 -0.6(4) . . . . ?
N11 N12 C10 C9 -178.5(3) . . . . ?
N12 N11 C12 N9 -178.9(2) . . . . ?
N12 N11 C12 C11 1.9(4) . . . . ?
N13 N14 C8 C7 -179.62(17) . . . . ?
N13 N14 C8 C9 -1.1(2) . . . . ?
N13 C11 C12 N9 -178.9(2) . . . . ?
N13 C11 C12 N11 0.3(4) . . . . ?
N14 N13 C10 N12 -179.4(2) . . . . ?
N14 N13 C10 C9 -1.0(2) . . . . ?
N14 N13 C11 N10 1.1(3) . . . . ?
N14 N13 C11 C12 179.97(19) . . . . ?
N14 C8 C9 N15 176.5(2) . . . . ?
N14 C8 C9 C10 0.6(3) . . . . ?
N15 C9 C10 N12 2.4(4) . . . . ?
N15 C9 C10 N13 -175.8(2) . . . . ?
N16 O12 N16 C7 0.30(12) 2_755 . . . ?
N16 O12 N16 O11 177.1(3) 2_755 . . . ?
N16 C7 C8 N14 134.5(2) . . . . ?
N16 C7 C8 C9 -43.6(4) . . . . ?
C7 C7 C8 N14 -39.4(4) 2_755 . . . ?
C7 C7 C8 C9 142.5(3) 2_755 . . . ?
C7 C8 C9 N15 -5.4(4) . . . . ?
C7 C8 C9 C10 178.8(2) . . . . ?
C8 C9 C10 N12 178.4(3) . . . . ?
C8 C9 C10 N13 0.2(2) . . . . ?
C10 N13 N14 C8 1.3(2) . . . . ?
C10 N13 C11 N10 178.6(2) . . . . ?
C10 N13 C11 C12 -2.5(3) . . . . ?
C11 N13 N14 C8 179.02(19) . . . . ?
C11 N13 C10 N12 2.9(3) . . . . ?
C11 N13 C10 C9 -178.65(19) . . . . ?
C12 N11 N12 C10 -1.7(4) . . . . ?
O7 N9 C12 N11 7.3(5) . . . . ?
O7 N9 C12 C11 -173.4(4) . . . . ?
O8 N9 C12 N11 178.6(15) . . . . ?
O8 N9 C12 C11 -2.1(15) . . . . ?
O7A N9 C12 N11 -26.3(6) . . . . ?
O7A N9 C12 C11 153.0(5) . . . . ?
O8A N9 C12 N11 165.7(18) . . . . ?
O8A N9 C12 C11 -15.0(18) . . . . ?
O11 N16 C7 C7 -176.4(4) . . . 2_755 ?
O11 N16 C7 C8 8.7(5) . . . . ?
